data_2219912
loop_
_publ_author_name
'Su, Bing-Yuan'
'Zhan, Xin-Qi'
'Guo, Jian-Nan'
'Zhou, Yue-Feng'
'Zheng, Hong'

_publ_section_title 3',6'-Bis(diethylamino)-3<i>H</i>-spiro[2-benzothiophene-1,9'-xanthene]-3-thione
_journal_coeditor_code KJ2093
_journal_issue 11
_journal_name_full 'Acta Crystallographica Section E'
_journal_page_first o2068
_journal_paper_doi 10.1107/S1600536808031218
_journal_volume 64
_journal_year 2008
_chemical_formula_iupac 'C28 H30 N2 O S2'
_chemical_formula_moiety 'C28 H30 N2 O S2'
_chemical_formula_sum 'C28 H30 N2 O S2'
_chemical_formula_weight 474.66
_chemical_name_systematic 3',6'-Bis(diethylamino)-3<i>H</i>-spiro[2-benzothiophene-1,9'-xanthene]-3-thione
_space_group_IT_number 19
_symmetry_cell_setting orthorhombic
_symmetry_space_group_name_Hall 'P 2ac 2ab'
_symmetry_space_group_name_H-M 'P 21 21 21'
_atom_sites_solution_hydrogens geom
_atom_sites_solution_primary direct
_atom_sites_solution_secondary difmap
_audit_creation_method SHELXL-97
_cell_angle_alpha 90.00
_cell_angle_beta 90.00
_cell_angle_gamma 90.00
_cell_formula_units_Z 4
_cell_length_a 12.181(4)
_cell_length_b 13.455(5)
_cell_length_c 15.254(5)
_cell_measurement_reflns_used 3199
_cell_measurement_temperature 173(2)
_cell_measurement_theta_max 42.555
_cell_measurement_theta_min 4.511
_cell_volume 2500.1(15)
_computing_cell_refinement 'SAINT (Bruker, 2001)'
_computing_data_collection 'SMART (Bruker, 2001)'
_computing_data_reduction 'SAINT (Bruker, 2001)'
_computing_molecular_graphics 'ORTEP-3 (Farrugia, 1997)'
_computing_publication_material 'SHELXL97 (Sheldrick, 2008)'
_computing_structure_refinement 'SHELXL97 (Sheldrick, 2008)'
_computing_structure_solution 'SHELXS97 (Sheldrick, 2008)'
_diffrn_ambient_temperature 173(2)
_diffrn_measured_fraction_theta_full 1.000
_diffrn_measured_fraction_theta_max 1.000
_diffrn_measurement_device_type 'Bruker APEX area-detector'
_diffrn_measurement_method '\f and \w'
_diffrn_radiation_monochromator graphite
_diffrn_radiation_source 'fine-focus sealed tube'
_diffrn_radiation_type MoK\a
_diffrn_radiation_wavelength 0.71073
_diffrn_reflns_av_R_equivalents 0.0731
_diffrn_reflns_av_sigmaI/netI 0.0530
_diffrn_reflns_limit_h_max 14
_diffrn_reflns_limit_h_min -14
_diffrn_reflns_limit_k_max 15
_diffrn_reflns_limit_k_min -15
_diffrn_reflns_limit_l_max 13
_diffrn_reflns_limit_l_min -18
_diffrn_reflns_number 12588
_diffrn_reflns_theta_full 25.00
_diffrn_reflns_theta_max 25.00
_diffrn_reflns_theta_min 2.02
_diffrn_standards_decay_% 0
_diffrn_standards_interval_count 0
_diffrn_standards_interval_time 0
_diffrn_standards_number 0
_exptl_absorpt_coefficient_mu 0.236
_exptl_absorpt_correction_T_max 0.9477
_exptl_absorpt_correction_T_min 0.9198
_exptl_absorpt_correction_type multi-scan
_exptl_absorpt_process_details '(SADABS; Bruker, 2001)'
_exptl_crystal_colour colorless
_exptl_crystal_density_diffrn 1.261
_exptl_crystal_density_method 'not measured'
_exptl_crystal_description block
_exptl_crystal_F_000 1008
_exptl_crystal_size_max 0.36
_exptl_crystal_size_mid 0.33
_exptl_crystal_size_min 0.23
_refine_diff_density_max 0.308
_refine_diff_density_min -0.197
_refine_ls_extinction_method none
_refine_ls_goodness_of_fit_ref 1.179
_refine_ls_hydrogen_treatment constr
_refine_ls_matrix_type full
_refine_ls_number_parameters 298
_refine_ls_number_reflns 2498
_refine_ls_number_restraints 0
_refine_ls_restrained_S_all 1.179
_refine_ls_R_factor_all 0.0688
_refine_ls_R_factor_gt 0.0572
_refine_ls_shift/su_max 0.003
_refine_ls_shift/su_mean 0.000
_refine_ls_structure_factor_coef Fsqd
_refine_ls_weighting_details 'calc w=1/[\s^2^(Fo^2^)+(0.0662P)^2^] where P=(Fo^2^+2Fc^2^)/3'
_refine_ls_weighting_scheme calc
_refine_ls_wR_factor_gt 0.1306
_refine_ls_wR_factor_ref 0.1362
_reflns_number_gt 2114
_reflns_number_total 2498
_reflns_threshold_expression I>2\s(I)
_cod_data_source_file kj2093.cif
_cod_data_source_block I
_cod_depositor_comments
;
The following automatic conversions were performed:
'_symmetry_cell_setting' value 'Orthorhombic' changed to 'orthorhombic'
according to '/home/saulius/struct/CIF-dictionaries/cif_core.dic'
dictionary named 'cif_core.dic' version 2.4.1 from
2010-06-29.

'_exptl_absorpt_correction_type' value 'Multi-scan' changed
to 'multi-scan' according to
'/home/saulius/struct/CIF-dictionaries/cif_core.dic' dictionary named
'cif_core.dic' version 2.4.1 from 2010-06-29.

Automatic conversion script
Id: cif_fix_enum 1527 2010-12-29 10:47:43Z saulius 

The following automatic conversions were performed:

'_symmetry_cell_setting' value 'Orthorhombic' changed to
'orthorhombic' according to
/home/saulius/struct/CIF-dictionaries/cif_core.dic dictionary named
'cif_core.dic' version 2.4.1 from
2010-06-29.

'_exptl_absorpt_correction_type' value 'Multi-scan'
changed to 'multi-scan' according to
/home/saulius/struct/CIF-dictionaries/cif_core.dic dictionary named
'cif_core.dic' version 2.4.1 from 2010-06-29.

Automatic conversion script
Id: cif_fix_values 1715 2011-07-08 13:25:40Z adriana 
;
_cod_original_cell_volume 2500.0(15)
_cod_database_code 2219912
_cod_database_fobs_code 2219912

loop_
_symmetry_equiv_pos_as_xyz
'x, y, z'
'-x+1/2, -y, z+1/2'
'-x, y+1/2, -z+1/2'
'x+1/2, -y+1/2, -z'

loop_
_atom_site_type_symbol
_atom_site_label
_atom_site_fract_x
_atom_site_fract_y
_atom_site_fract_z
_atom_site_U_iso_or_equiv
_atom_site_adp_type
_atom_site_calc_flag
_atom_site_refinement_flags
_atom_site_occupancy
S S1 0.18097(9) 0.90100(7) 0.96568(7) 0.0490(3) Uani d . 1
O O1 0.3456(2) 0.65755(17) 0.94489(16) 0.0431(6) Uani d . 1
C C1 0.3709(3) 0.7217(2) 0.8770(2) 0.0335(8) Uani d . 1
N N1 0.0836(3) 0.4480(2) 1.0842(2) 0.0543(9) Uani d . 1
S S2 0.03347(14) 1.07464(9) 0.95303(13) 0.1047(6) Uani d . 1
N N2 0.6222(2) 0.7794(2) 0.75337(19) 0.0447(8) Uani d . 1
C C2 0.4781(3) 0.7178(2) 0.8483(2) 0.0361(9) Uani d . 1
H H2 0.5268 0.6732 0.8739 0.043 Uiso calc R 1
C C3 0.5144(3) 0.7802(2) 0.7811(2) 0.0373(9) Uani d . 1
C C4 0.4354(3) 0.8420(3) 0.7425(2) 0.0427(9) Uani d . 1
H H4 0.4551 0.8815 0.6951 0.051 Uiso calc R 1
C C5 0.3288(3) 0.8455(2) 0.7733(2) 0.0412(9) Uani d . 1
H H5 0.2793 0.8886 0.7469 0.049 Uiso calc R 1
C C6 0.2932(3) 0.7864(2) 0.8429(2) 0.0363(9) Uani d . 1
C C7 0.1800(3) 0.7946(2) 0.8827(2) 0.0374(9) Uani d . 1
C C8 0.1525(3) 0.7008(2) 0.9302(2) 0.0353(9) Uani d . 1
C C9 0.0457(3) 0.6738(2) 0.9530(2) 0.0411(9) Uani d . 1
H H9 -0.0120 0.7138 0.9343 0.049 Uiso calc R 1
C C10 0.0219(3) 0.5917(2) 1.0014(2) 0.0426(9) Uani d . 1
H H10 -0.0508 0.5765 1.0140 0.051 Uiso calc R 1
C C11 0.1058(3) 0.5296(2) 1.0326(2) 0.0383(9) Uani d . 1
C C12 0.2144(3) 0.5551(2) 1.0098(2) 0.0397(9) Uani d . 1
H H12 0.2725 0.5152 1.0281 0.048 Uiso calc R 1
C C13 0.2346(3) 0.6388(2) 0.9605(2) 0.0352(8) Uani d . 1
C C14 0.0954(3) 0.8293(3) 0.8183(2) 0.0414(9) Uani d . 1
C C15 0.0682(3) 0.7754(3) 0.7464(2) 0.0436(10) Uani d . 1
H H15 0.0963 0.7117 0.7387 0.052 Uiso calc R 1
C C16 -0.0025(4) 0.8164(4) 0.6842(3) 0.0723(15) Uani d . 1
H H16 -0.0217 0.7797 0.6349 0.087 Uiso calc R 1
C C17 -0.0449(4) 0.9130(4) 0.6952(3) 0.0732(15) Uani d . 1
H H17 -0.0889 0.9414 0.6522 0.088 Uiso calc R 1
C C18 -0.0212(4) 0.9629(3) 0.7680(4) 0.0721(15) Uani d . 1
H H18 -0.0519 1.0254 0.7770 0.087 Uiso calc R 1
C C19 0.0501(3) 0.9223(3) 0.8319(3) 0.0472(10) Uani d . 1
C C20 0.0808(4) 0.9700(3) 0.9130(3) 0.0607(13) Uani d . 1
C C21 -0.0282(3) 0.4250(3) 1.1101(3) 0.0532(11) Uani d . 1
H H21A -0.0645 0.4864 1.1264 0.064 Uiso calc R 1
H H21B -0.0257 0.3831 1.1618 0.064 Uiso calc R 1
C C22 -0.0970(4) 0.3734(3) 1.0412(4) 0.0750(15) Uani d . 1
H H22A -0.1692 0.3612 1.0641 0.112 Uiso calc R 1
H H22B -0.0633 0.3114 1.0256 0.112 Uiso calc R 1
H H22C -0.1022 0.4149 0.9901 0.112 Uiso calc R 1
C C23 0.1720(4) 0.3817(3) 1.1151(3) 0.0623(13) Uani d . 1
H H23A 0.2359 0.4214 1.1297 0.075 Uiso calc R 1
H H23B 0.1480 0.3484 1.1682 0.075 Uiso calc R 1
C C24 0.2028(5) 0.3077(4) 1.0508(3) 0.0892(18) Uani d . 1
H H24A 0.2603 0.2667 1.0741 0.134 Uiso calc R 1
H H24B 0.2283 0.3402 0.9986 0.134 Uiso calc R 1
H H24C 0.1403 0.2672 1.0370 0.134 Uiso calc R 1
C C25 0.6586(4) 0.8446(3) 0.6825(3) 0.0505(10) Uani d . 1
H H25A 0.6055 0.8415 0.6351 0.061 Uiso calc R 1
H H25B 0.7280 0.8203 0.6600 0.061 Uiso calc R 1
C C26 0.6723(4) 0.9514(3) 0.7101(3) 0.0718(14) Uani d . 1
H H26A 0.6962 0.9901 0.6608 0.108 Uiso calc R 1
H H26B 0.7261 0.9554 0.7559 0.108 Uiso calc R 1
H H26C 0.6035 0.9766 0.7310 0.108 Uiso calc R 1
C C27 0.7102(3) 0.7392(3) 0.8084(3) 0.0583(12) Uani d . 1
H H27A 0.6856 0.7392 0.8689 0.070 Uiso calc R 1
H H27B 0.7732 0.7832 0.8046 0.070 Uiso calc R 1
C C28 0.7463(5) 0.6358(4) 0.7846(4) 0.0892(18) Uani d . 1
H H28A 0.8038 0.6151 0.8236 0.134 Uiso calc R 1
H H28B 0.7729 0.6353 0.7254 0.134 Uiso calc R 1
H H28C 0.6852 0.5912 0.7898 0.134 Uiso calc R 1

loop_
_atom_site_aniso_label
_atom_site_aniso_U_11
_atom_site_aniso_U_22
_atom_site_aniso_U_33
_atom_site_aniso_U_12
_atom_site_aniso_U_13
_atom_site_aniso_U_23
S1 0.0632(6) 0.0381(4) 0.0456(5) -0.0033(5) 0.0015(5) -0.0066(5)
O1 0.0407(14) 0.0447(13) 0.0439(14) -0.0044(12) 0.0025(11) 0.0169(12)
C1 0.046(2) 0.0284(16) 0.0259(16) -0.0059(15) 0.0015(15) 0.0010(15)
N1 0.057(2) 0.0428(17) 0.063(2) 0.0025(16) 0.0204(17) 0.0246(17)
S2 0.1242(12) 0.0529(7) 0.1369(14) 0.0229(8) 0.0171(11) -0.0257(9)
N2 0.0458(18) 0.0498(17) 0.0383(17) -0.0028(15) 0.0085(15) 0.0050(16)
C2 0.0407(19) 0.0335(17) 0.0340(18) -0.0021(16) -0.0017(16) -0.0037(16)
C3 0.049(2) 0.0358(17) 0.0268(17) -0.0095(17) 0.0015(16) -0.0082(16)
C4 0.056(2) 0.0413(19) 0.0312(18) -0.0123(18) 0.0071(18) 0.0065(17)
C5 0.053(2) 0.0319(17) 0.0388(19) 0.0003(17) 0.0007(18) 0.0068(16)
C6 0.047(2) 0.0271(16) 0.0353(18) -0.0023(16) 0.0032(17) 0.0005(16)
C7 0.046(2) 0.0283(16) 0.0379(18) -0.0010(16) 0.0036(17) -0.0013(15)
C8 0.043(2) 0.0284(16) 0.0344(18) -0.0011(15) 0.0058(16) -0.0031(15)
C9 0.044(2) 0.0348(17) 0.045(2) 0.0057(16) 0.0086(18) 0.0004(18)
C10 0.041(2) 0.0391(18) 0.048(2) -0.0040(18) 0.0164(17) -0.0032(18)
C11 0.050(2) 0.0271(15) 0.0372(18) 0.0009(15) 0.0169(18) 0.0004(16)
C12 0.048(2) 0.0334(17) 0.038(2) 0.0064(16) 0.0075(17) 0.0059(16)
C13 0.0380(19) 0.0349(17) 0.0327(18) -0.0006(14) 0.0064(17) 0.0017(17)
C14 0.042(2) 0.0397(18) 0.043(2) -0.0059(17) 0.0066(17) 0.0117(18)
C15 0.046(2) 0.046(2) 0.039(2) -0.0100(18) 0.0040(18) -0.0020(19)
C16 0.064(3) 0.104(4) 0.050(3) -0.019(3) -0.008(2) 0.003(3)
C17 0.049(3) 0.111(4) 0.059(3) -0.007(3) -0.008(2) 0.031(3)
C18 0.062(3) 0.056(3) 0.098(4) 0.007(2) 0.001(3) 0.026(3)
C19 0.049(2) 0.0363(19) 0.056(2) -0.0017(17) 0.007(2) 0.0137(19)
C20 0.057(3) 0.047(2) 0.079(3) -0.003(2) 0.016(2) 0.007(2)
C21 0.067(3) 0.043(2) 0.050(2) -0.009(2) 0.025(2) 0.0089(19)
C22 0.080(3) 0.059(3) 0.086(3) -0.016(2) 0.013(3) -0.004(3)
C23 0.090(3) 0.047(2) 0.050(2) -0.012(2) 0.022(2) 0.015(2)
C24 0.120(5) 0.078(3) 0.070(3) 0.004(3) 0.013(3) -0.008(3)
C25 0.058(2) 0.056(2) 0.037(2) -0.001(2) 0.0161(19) 0.0001(19)
C26 0.073(3) 0.057(2) 0.086(3) -0.014(2) 0.030(3) 0.005(3)
C27 0.053(3) 0.071(3) 0.051(2) -0.014(2) 0.012(2) 0.004(2)
C28 0.088(4) 0.099(4) 0.081(4) 0.027(3) -0.011(3) -0.008(3)

loop_
_atom_type_symbol
_atom_type_description
_atom_type_scat_dispersion_real
_atom_type_scat_dispersion_imag
_atom_type_scat_source
C C 0.0033 0.0000 'International Tables Vol C Tables 4.2.6.8 and 6.1.1.4'
H H 0.0000 0.0000 'International Tables Vol C Tables 4.2.6.8 and 6.1.1.4'
N N 0.0061 0.0000 'International Tables Vol C Tables 4.2.6.8 and 6.1.1.4'
O O 0.0106 0.0000 'International Tables Vol C Tables 4.2.6.8 and 6.1.1.4'
S S 0.1246 0.0000 'International Tables Vol C Tables 4.2.6.8 and 6.1.1.4'

loop_
_geom_angle_atom_site_label_1
_geom_angle_atom_site_label_2
_geom_angle_atom_site_label_3
_geom_angle
C20 S1 C7 95.16(19)
C1 O1 C13 117.2(3)
C2 C1 O1 115.2(3)
C2 C1 C6 123.5(3)
O1 C1 C6 121.3(3)
C11 N1 C21 120.7(3)
C11 N1 C23 121.4(3)
C21 N1 C23 117.9(3)
C3 N2 C25 120.7(3)
C3 N2 C27 121.6(3)
C25 N2 C27 115.1(3)
C1 C2 C3 120.7(3)
C1 C2 H2 119.7
C3 C2 H2 119.7
N2 C3 C2 121.4(3)
N2 C3 C4 122.0(3)
C2 C3 C4 116.6(3)
C5 C4 C3 121.5(3)
C5 C4 H4 119.2
C3 C4 H4 119.2
C4 C5 C6 122.2(3)
C4 C5 H5 118.9
C6 C5 H5 118.9
C1 C6 C5 115.5(3)
C1 C6 C7 121.2(3)
C5 C6 C7 123.3(3)
C8 C7 C14 115.3(3)
C8 C7 C6 109.8(3)
C14 C7 C6 112.7(3)
C8 C7 S1 108.3(2)
C14 C7 S1 101.8(2)
C6 C7 S1 108.4(2)
C13 C8 C9 115.7(3)
C13 C8 C7 120.7(3)
C9 C8 C7 123.4(3)
C10 C9 C8 123.0(3)
C10 C9 H9 118.5
C8 C9 H9 118.5
C9 C10 C11 120.9(3)
C9 C10 H10 119.6
C11 C10 H10 119.6
N1 C11 C10 121.7(3)
N1 C11 C12 121.2(3)
C10 C11 C12 117.1(3)
C13 C12 C11 120.1(3)
C13 C12 H12 120.0
C11 C12 H12 120.0
C12 C13 C8 123.2(3)
C12 C13 O1 114.5(3)
C8 C13 O1 122.3(3)
C15 C14 C19 120.5(4)
C15 C14 C7 122.1(3)
C19 C14 C7 117.2(3)
C14 C15 C16 119.3(4)
C14 C15 H15 120.4
C16 C15 H15 120.4
C15 C16 C17 120.7(4)
C15 C16 H16 119.7
C17 C16 H16 119.7
C18 C17 C16 119.1(5)
C18 C17 H17 120.5
C16 C17 H17 120.5
C17 C18 C19 120.9(4)
C17 C18 H18 119.5
C19 C18 H18 119.5
C14 C19 C18 119.4(4)
C14 C19 C20 115.3(4)
C18 C19 C20 125.3(4)
C19 C20 S2 127.6(4)
C19 C20 S1 110.0(3)
S2 C20 S1 122.4(3)
N1 C21 C22 115.4(4)
N1 C21 H21A 108.4
C22 C21 H21A 108.4
N1 C21 H21B 108.4
C22 C21 H21B 108.4
H21A C21 H21B 107.5
C21 C22 H22A 109.5
C21 C22 H22B 109.5
H22A C22 H22B 109.5
C21 C22 H22C 109.5
H22A C22 H22C 109.5
H22B C22 H22C 109.5
C24 C23 N1 112.8(4)
C24 C23 H23A 109.0
N1 C23 H23A 109.0
C24 C23 H23B 109.0
N1 C23 H23B 109.0
H23A C23 H23B 107.8
C23 C24 H24A 109.5
C23 C24 H24B 109.5
H24A C24 H24B 109.5
C23 C24 H24C 109.5
H24A C24 H24C 109.5
H24B C24 H24C 109.5
N2 C25 C26 113.5(3)
N2 C25 H25A 108.9
C26 C25 H25A 108.9
N2 C25 H25B 108.9
C26 C25 H25B 108.9
H25A C25 H25B 107.7
C25 C26 H26A 109.5
C25 C26 H26B 109.5
H26A C26 H26B 109.5
C25 C26 H26C 109.5
H26A C26 H26C 109.5
H26B C26 H26C 109.5
N2 C27 C28 114.7(4)
N2 C27 H27A 108.6
C28 C27 H27A 108.6
N2 C27 H27B 108.6
C28 C27 H27B 108.6
H27A C27 H27B 107.6
C27 C28 H28A 109.5
C27 C28 H28B 109.5
H28A C28 H28B 109.5
C27 C28 H28C 109.5
H28A C28 H28C 109.5
H28B C28 H28C 109.5

loop_
_geom_bond_atom_site_label_1
_geom_bond_atom_site_label_2
_geom_bond_distance
S1 C20 1.732(5)
S1 C7 1.911(3)
O1 C1 1.383(4)
O1 C13 1.396(4)
C1 C2 1.379(5)
C1 C6 1.388(5)
N1 C11 1.378(4)
N1 C21 1.452(5)
N1 C23 1.476(6)
S2 C20 1.639(4)
N2 C3 1.380(5)
N2 C25 1.461(5)
N2 C27 1.465(5)
C2 C3 1.397(5)
C2 H2 0.9300
C3 C4 1.401(5)
C4 C5 1.381(5)
C4 H4 0.9300
C5 C6 1.395(5)
C5 H5 0.9300
C6 C7 1.510(5)
C7 C8 1.493(4)
C7 C14 1.499(5)
C8 C13 1.383(5)
C8 C9 1.395(5)
C9 C10 1.360(5)
C9 H9 0.9300
C10 C11 1.403(5)
C10 H10 0.9300
C11 C12 1.409(5)
C12 C13 1.376(5)
C12 H12 0.9300
C14 C15 1.355(5)
C14 C19 1.384(5)
C15 C16 1.395(6)
C15 H15 0.9300
C16 C17 1.408(7)
C16 H16 0.9300
C17 C18 1.329(7)
C17 H17 0.9300
C18 C19 1.415(6)
C18 H18 0.9300
C19 C20 1.442(6)
C21 C22 1.513(6)
C21 H21A 0.9700
C21 H21B 0.9700
C22 H22A 0.9600
C22 H22B 0.9600
C22 H22C 0.9600
C23 C24 1.448(6)
C23 H23A 0.9700
C23 H23B 0.9700
C24 H24A 0.9600
C24 H24B 0.9600
C24 H24C 0.9600
C25 C26 1.506(6)
C25 H25A 0.9700
C25 H25B 0.9700
C26 H26A 0.9600
C26 H26B 0.9600
C26 H26C 0.9600
C27 C28 1.503(6)
C27 H27A 0.9700
C27 H27B 0.9700
C28 H28A 0.9600
C28 H28B 0.9600
C28 H28C 0.9600

loop_
_geom_hbond_atom_site_label_D
_geom_hbond_atom_site_label_H
_geom_hbond_atom_site_label_A
_geom_hbond_site_symmetry_A
_geom_hbond_distance_DH
_geom_hbond_distance_HA
_geom_hbond_distance_DA
_geom_hbond_angle_DHA
_geom_hbond_publ_flag
C17 H17 Cg 3_556 0.93 3.14 3.961(5) 148.7 no

loop_
_geom_torsion_atom_site_label_1
_geom_torsion_atom_site_label_2
_geom_torsion_atom_site_label_3
_geom_torsion_atom_site_label_4
_geom_torsion
C13 O1 C1 C2 -163.2(3)
C13 O1 C1 C6 18.4(4)
O1 C1 C2 C3 -178.9(3)
C6 C1 C2 C3 -0.5(5)
C25 N2 C3 C2 179.5(3)
C27 N2 C3 C2 -19.7(5)
C25 N2 C3 C4 0.6(5)
C27 N2 C3 C4 161.4(3)
C1 C2 C3 N2 178.0(3)
C1 C2 C3 C4 -3.1(5)
N2 C3 C4 C5 -177.0(3)
C2 C3 C4 C5 4.1(5)
C3 C4 C5 C6 -1.5(5)
C2 C1 C6 C5 3.1(5)
O1 C1 C6 C5 -178.7(3)
C2 C1 C6 C7 -173.9(3)
O1 C1 C6 C7 4.3(5)
C4 C5 C6 C1 -2.0(5)
C4 C5 C6 C7 174.9(3)
C1 C6 C7 C8 -24.2(4)
C5 C6 C7 C8 159.0(3)
C1 C6 C7 C14 -154.2(3)
C5 C6 C7 C14 29.0(4)
C1 C6 C7 S1 93.9(3)
C5 C6 C7 S1 -82.9(4)
C20 S1 C7 C8 -121.4(3)
C20 S1 C7 C14 0.6(3)
C20 S1 C7 C6 119.6(3)
C14 C7 C8 C13 152.1(3)
C6 C7 C8 C13 23.5(4)
S1 C7 C8 C13 -94.6(3)
C14 C7 C8 C9 -33.2(5)
C6 C7 C8 C9 -161.8(3)
S1 C7 C8 C9 80.0(4)
C13 C8 C9 C10 -0.5(5)
C7 C8 C9 C10 -175.4(3)
C8 C9 C10 C11 1.1(5)
C21 N1 C11 C10 -1.7(5)
C23 N1 C11 C10 178.6(3)
C21 N1 C11 C12 177.5(4)
C23 N1 C11 C12 -2.2(5)
C9 C10 C11 N1 177.8(3)
C9 C10 C11 C12 -1.5(5)
N1 C11 C12 C13 -177.9(3)
C10 C11 C12 C13 1.3(5)
C11 C12 C13 C8 -0.8(5)
C11 C12 C13 O1 178.0(3)
C9 C8 C13 C12 0.4(5)
C7 C8 C13 C12 175.4(3)
C9 C8 C13 O1 -178.3(3)
C7 C8 C13 O1 -3.3(5)
C1 O1 C13 C12 162.1(3)
C1 O1 C13 C8 -19.1(5)
C8 C7 C14 C15 -63.5(4)
C6 C7 C14 C15 63.7(4)
S1 C7 C14 C15 179.5(3)
C8 C7 C14 C19 120.4(4)
C6 C7 C14 C19 -112.4(4)
S1 C7 C14 C19 3.5(4)
C19 C14 C15 C16 2.7(6)
C7 C14 C15 C16 -173.2(4)
C14 C15 C16 C17 0.4(6)
C15 C16 C17 C18 -3.3(7)
C16 C17 C18 C19 3.2(7)
C15 C14 C19 C18 -2.9(6)
C7 C14 C19 C18 173.2(4)
C15 C14 C19 C20 176.8(3)
C7 C14 C19 C20 -7.0(5)
C17 C18 C19 C14 -0.1(7)
C17 C18 C19 C20 -179.8(4)
C14 C19 C20 S2 -173.9(3)
C18 C19 C20 S2 5.8(6)
C14 C19 C20 S1 7.0(5)
C18 C19 C20 S1 -173.3(4)
C7 S1 C20 C19 -4.1(3)
C7 S1 C20 S2 176.8(3)
C11 N1 C21 C22 79.6(5)
C23 N1 C21 C22 -100.7(4)
C11 N1 C23 C24 -83.3(5)
C21 N1 C23 C24 97.0(5)
C3 N2 C25 C26 76.0(5)
C27 N2 C25 C26 -85.9(4)
C3 N2 C27 C28 100.4(4)
C25 N2 C27 C28 -97.8(4)

loop_
_cod_related_entry_id
_cod_related_entry_database
_cod_related_entry_code
1 ChemSpider 24740867
